data_4328433
loop_
_publ_author_name
'Alexander V. Safronov'
'Yulia V. Sevryugina'
'Satish S. Jalisatgi'
'Robert D. Kennedy'
'Charles L. Barnes'
'M. Frederick Hawthorne'

_publ_section_title
;
 Unfairly Forgotten Member of the Iodocarborane Family: Synthesis and
 Structural Characterization of 8-Iodo-1,2-dicarba-closo-dodecaborane, Its
 Precursors, and Derivatives.
;
_journal_name_full 'Inorganic Chemistry'
_journal_page_first 2629
_journal_page_last 2637
_journal_paper_doi 10.1021/ic2025846
_journal_volume 51
_journal_year 2012
_chemical_formula_moiety 'C2 H11 B10 I'
_chemical_formula_sum 'C2 H11 B10 I'
_chemical_formula_weight 270.11
_chemical_name_systematic
; 
 8-iodo-ortho-carborane  
;
_space_group_IT_number 29
_symmetry_cell_setting orthorhombic
_symmetry_space_group_name_Hall 'P 2c -2ac'
_symmetry_space_group_name_H-M 'P c a 21'
_atom_sites_solution_hydrogens geom
_atom_sites_solution_primary direct
_atom_sites_solution_secondary difmap
_audit_creation_method SHELXL-97
_cell_angle_alpha 90.00
_cell_angle_beta 90.00
_cell_angle_gamma 90.00
_cell_formula_units_Z 8
_cell_length_a 13.0692(3)
_cell_length_b 7.0568(2)
_cell_length_c 22.1755(6)
_cell_measurement_reflns_used 9892
_cell_measurement_temperature 100(2)
_cell_measurement_theta_max 65.91
_cell_measurement_theta_min 3.99
_cell_volume 2045.17(9)
_computing_cell_refinement 'Bruker SAINT 7.68A'
_computing_data_collection 'Bruker APEX 2010.9.1'
_computing_data_reduction 'Bruker SADABS 2008/1'
_computing_molecular_graphics 'Bruker XP 5.1'
_computing_publication_material 'Bruker XCIF 2008/2'
_computing_structure_refinement 'Bruker SHELXTL 2008/4'
_computing_structure_solution 'Bruker SHELXTL 2008/4'
_diffrn_ambient_temperature 100(2)
_diffrn_measured_fraction_theta_full 0.999
_diffrn_measured_fraction_theta_max 0.999
_diffrn_measurement_device_type 'Bruker SMART APEX2 area detector'
_diffrn_measurement_method '0.5 deg wide \w exposures'
_diffrn_radiation_monochromator 'Quazar optics'
_diffrn_radiation_source 'ImuS micro-focus source with Quazar optics'
_diffrn_radiation_type CuK\a
_diffrn_radiation_wavelength 1.54178
_diffrn_reflns_av_R_equivalents 0.0380
_diffrn_reflns_av_sigmaI/netI 0.0215
_diffrn_reflns_limit_h_max 15
_diffrn_reflns_limit_h_min -15
_diffrn_reflns_limit_k_max 8
_diffrn_reflns_limit_k_min -8
_diffrn_reflns_limit_l_max 26
_diffrn_reflns_limit_l_min -26
_diffrn_reflns_number 26151
_diffrn_reflns_theta_full 66.32
_diffrn_reflns_theta_max 66.32
_diffrn_reflns_theta_min 3.99
_exptl_absorpt_coefficient_mu 23.979
_exptl_absorpt_correction_T_max 0.80
_exptl_absorpt_correction_T_min 0.25
_exptl_absorpt_correction_type multi-scan
_exptl_absorpt_process_details
;
 Bruker SADABS 2008/1
;
_exptl_crystal_colour colourless
_exptl_crystal_density_diffrn 1.754
_exptl_crystal_density_method none
_exptl_crystal_description plate
_exptl_crystal_F_000 1008
_exptl_crystal_size_max 0.06
_exptl_crystal_size_mid 0.04
_exptl_crystal_size_min 0.01
_refine_diff_density_max 3.814
_refine_diff_density_min -0.323
_refine_diff_density_rms 0.143
_refine_ls_abs_structure_details 'Flack H D (1983), Acta Cryst. A39, 876-881'
_refine_ls_abs_structure_Flack 0.028(13)
_refine_ls_extinction_coef noref
_refine_ls_extinction_method none
_refine_ls_goodness_of_fit_ref 1.031
_refine_ls_hydrogen_treatment mixed
_refine_ls_matrix_type full
_refine_ls_number_parameters 245
_refine_ls_number_reflns 3601
_refine_ls_number_restraints 128
_refine_ls_restrained_S_all 1.039
_refine_ls_R_factor_all 0.0409
_refine_ls_R_factor_gt 0.0382
_refine_ls_shift/su_max 0.001
_refine_ls_shift/su_mean 0.000
_refine_ls_structure_factor_coef Fsqd
_refine_ls_weighting_details 'calc w=1/[\s^2^(Fo^2^)+(0.0793P)^2^+0.0000P] where P=(Fo^2^+2Fc^2^)/3'
_refine_ls_weighting_scheme calc
_refine_ls_wR_factor_gt 0.0943
_refine_ls_wR_factor_ref 0.0969
_reflns_number_gt 3329
_reflns_number_total 3601
_reflns_threshold_expression >2sigma(I)
_cod_data_source_file ic2025846_si_001_3.cif
_cod_data_source_block '[B10C2H11](8-I)_(7)'
_cod_database_code 4328433

loop_
_symmetry_equiv_pos_as_xyz
'x, y, z'
'-x, -y, z+1/2'
'x+1/2, -y, z'
'-x+1/2, y, z+1/2'

loop_
_atom_site_label
_atom_site_type_symbol
_atom_site_fract_x
_atom_site_fract_y
_atom_site_fract_z
_atom_site_U_iso_or_equiv
_atom_site_adp_type
_atom_site_occupancy
_atom_site_symmetry_multiplicity
_atom_site_calc_flag
_atom_site_refinement_flags
_atom_site_disorder_assembly
_atom_site_disorder_group
C1 C 0.6948(5) -0.0214(8) 0.8476(3) 0.0328(14) Uani 1 1 d D A 1
H1C H 0.7604(16) -0.052(5) 0.8263(14) 0.032(18) Uiso 1 1 d D B 1
C2 C 0.6960(5) 0.1043(8) 0.9106(3) 0.0349(17) Uani 0.82(10) 1 d PD A 1
H2 H 0.7686 0.1614 0.9303 0.042 Uiso 1 1 calc R A 1
B3 B 0.6484(5) 0.2069(9) 0.8444(3) 0.0343(15) Uani 1 1 d D A 1
H3 H 0.6856 0.3276 0.8200 0.041 Uiso 1 1 calc R A 1
B4 B 0.5876(4) 0.0166(8) 0.8050(3) 0.0293(14) Uani 1 1 d D A 1
H4 H 0.5850 0.0120 0.7546 0.035 Uiso 1 1 calc R A 1
B5 B 0.6014(5) -0.1885(9) 0.8494(3) 0.0351(17) Uani 0.82(10) 1 d PD A 1
H5 H 0.6079 -0.3306 0.8272 0.042 Uiso 1 1 calc R A 1
B6 B 0.6727(6) -0.1384(10) 0.9143(3) 0.0321(17) Uani 1 1 d D A 1
H6 H 0.7263 -0.2436 0.9351 0.039 Uiso 1 1 calc R A 1
B7 B 0.5847(4) 0.2372(8) 0.9150(3) 0.0302(14) Uani 1 1 d D A 1
H7 H 0.5794 0.3794 0.9372 0.036 Uiso 1 1 calc R A 1
B8 B 0.5153(5) 0.1785(10) 0.8493(3) 0.0305(14) Uani 1 1 d D A 1
B9 B 0.4851(5) -0.0679(9) 0.8512(3) 0.0315(14) Uani 1 1 d D A 1
H9 H 0.4133 -0.1267 0.8308 0.038 Uiso 1 1 calc R A 1
B10 B 0.5381(5) -0.1616(9) 0.9186(3) 0.0317(14) Uani 1 1 d D A 1
H10 H 0.5012 -0.2826 0.9430 0.038 Uiso 1 1 calc R A 1
B11 B 0.6007(5) 0.0238(9) 0.9579(3) 0.0340(16) Uani 1 1 d D A 1
H11 H 0.6065 0.0264 1.0082 0.041 Uiso 1 1 calc R A 1
B12 B 0.4835(5) 0.0675(9) 0.9190(3) 0.0314(14) Uani 1 1 d D A 1
H12 H 0.4105 0.0983 0.9436 0.038 Uiso 1 1 calc R A 1
C1A C 0.6014(5) -0.1885(9) 0.8494(3) 0.0351(17) Uani 0.18(10) 1 d PD A 2
B11A B 0.6960(5) 0.1043(8) 0.9106(3) 0.0349(17) Uani 0.18(10) 1 d PD A 2
I1 I 0.41341(3) 0.38223(4) 0.805214(17) 0.03410(14) Uani 1 1 d . . .
C11 C 0.0524(4) 0.4798(8) 0.6363(3) 0.0292(14) Uani 1 1 d D C 1
H11C H -0.0184(19) 0.457(9) 0.652(3) 0.023(15) Uiso 1 1 d D D 1
C12 C 0.0530(5) 0.6024(8) 0.5719(3) 0.0360(18) Uani 0.55(10) 1 d PD C 1
H12A H -0.0185 0.6581 0.5505 0.043 Uiso 1 1 calc R C 1
B13 B 0.0976(5) 0.7086(9) 0.6380(3) 0.0331(15) Uani 1 1 d D C 1
H13 H 0.0585 0.8305 0.6607 0.040 Uiso 1 1 calc R C 1
B14 B 0.1577(4) 0.5246(8) 0.6803(3) 0.0339(16) Uani 1 1 d D C 1
H14 H 0.1581 0.5244 0.7308 0.041 Uiso 1 1 calc R C 1
B15 B 0.1463(5) 0.3174(9) 0.6367(3) 0.0344(16) Uani 0.55(10) 1 d PD C 1
H15 H 0.1391 0.1769 0.6598 0.041 Uiso 1 1 calc R C 1
B16 B 0.0776(5) 0.3600(10) 0.5701(3) 0.0299(16) Uani 1 1 d D C 1
H16 H 0.0250 0.2542 0.5488 0.036 Uiso 1 1 calc R C 1
B17 B 0.1641(5) 0.7345(8) 0.5685(3) 0.0304(14) Uani 1 1 d D C 1
H17 H 0.1696 0.8747 0.5451 0.036 Uiso 1 1 calc R C 1
B18 B 0.2312(5) 0.6826(9) 0.6362(3) 0.0303(13) Uani 1 1 d D C 1
B19 B 0.2628(5) 0.4385(9) 0.6368(3) 0.0308(13) Uani 1 1 d D C 1
H19 H 0.3339 0.3829 0.6587 0.037 Uiso 1 1 calc R C 1
B20 B 0.2122(5) 0.3363(9) 0.5694(3) 0.0326(14) Uani 1 1 d D C 1
H20 H 0.2502 0.2125 0.5471 0.039 Uiso 1 1 calc R C 1
B21 B 0.1521(5) 0.5164(9) 0.5277(3) 0.0302(15) Uani 1 1 d D C 1
H21 H 0.1498 0.5127 0.4773 0.036 Uiso 1 1 calc R C 1
B22 B 0.2664(5) 0.5691(9) 0.5678(3) 0.0306(14) Uani 1 1 d D C 1
H22 H 0.3401 0.6011 0.5442 0.037 Uiso 1 1 calc R C 1
C11A C 0.1463(5) 0.3174(9) 0.6367(3) 0.0344(16) Uani 0.45(10) 1 d PD C 2
B21A B 0.0530(5) 0.6024(8) 0.5719(3) 0.0360(18) Uani 0.45(10) 1 d PD C 2
I2 I 0.33178(3) 0.88734(5) 0.680577(19) 0.03667(14) Uani 1 1 d . . .

loop_
_atom_site_aniso_label
_atom_site_aniso_U_11
_atom_site_aniso_U_22
_atom_site_aniso_U_33
_atom_site_aniso_U_23
_atom_site_aniso_U_13
_atom_site_aniso_U_12
C1 0.028(3) 0.036(3) 0.035(4) 0.001(3) 0.000(3) 0.002(3)
C2 0.035(4) 0.032(3) 0.038(4) 0.002(3) -0.001(3) 0.002(2)
B3 0.030(3) 0.035(4) 0.038(4) 0.003(3) -0.002(3) -0.003(3)
B4 0.030(4) 0.036(3) 0.022(3) 0.001(3) -0.004(3) 0.000(2)
B5 0.035(4) 0.032(4) 0.039(4) -0.003(3) -0.010(3) -0.002(3)
B6 0.032(4) 0.032(3) 0.032(4) 0.000(3) -0.006(3) 0.003(3)
B7 0.030(3) 0.034(3) 0.027(3) -0.003(3) -0.003(3) 0.003(3)
B8 0.026(3) 0.039(4) 0.027(3) 0.002(3) -0.007(3) 0.002(3)
B9 0.028(3) 0.028(3) 0.038(4) 0.000(3) 0.002(3) 0.001(3)
B10 0.027(3) 0.030(3) 0.039(4) 0.005(3) 0.000(3) -0.001(3)
B11 0.039(4) 0.037(4) 0.026(4) -0.002(3) 0.003(3) 0.003(3)
B12 0.034(4) 0.025(3) 0.035(4) 0.002(3) 0.003(3) 0.003(3)
C1A 0.035(4) 0.032(4) 0.039(4) -0.003(3) -0.010(3) -0.002(3)
B11A 0.035(4) 0.032(3) 0.038(4) 0.002(3) -0.001(3) 0.002(2)
I1 0.0325(2) 0.0326(2) 0.0372(2) 0.0062(2) -0.00514(18) 0.00170(13)
C11 0.025(3) 0.035(3) 0.028(4) -0.002(2) 0.006(3) -0.004(2)
C12 0.034(4) 0.036(3) 0.038(4) -0.003(3) -0.007(3) 0.001(3)
B13 0.031(3) 0.032(3) 0.036(4) -0.004(3) -0.004(3) 0.003(3)
B14 0.033(4) 0.038(3) 0.031(4) -0.001(3) 0.005(4) -0.001(3)
B15 0.034(3) 0.038(4) 0.031(3) -0.003(3) -0.003(3) 0.004(3)
B16 0.028(4) 0.035(3) 0.027(4) -0.008(3) 0.000(3) -0.002(3)
B17 0.029(3) 0.032(3) 0.030(3) 0.002(3) -0.006(3) -0.001(3)
B18 0.028(3) 0.030(3) 0.032(3) -0.005(3) 0.000(3) -0.002(3)
B19 0.031(3) 0.034(3) 0.028(3) 0.002(3) -0.002(3) 0.002(3)
B20 0.036(4) 0.035(3) 0.027(3) -0.003(3) 0.001(3) 0.007(3)
B21 0.028(3) 0.034(3) 0.028(4) 0.000(3) 0.003(3) -0.003(3)
B22 0.027(4) 0.035(3) 0.030(4) -0.003(3) -0.002(3) -0.001(3)
C11A 0.034(3) 0.038(4) 0.031(3) -0.003(3) -0.003(3) 0.004(3)
B21A 0.034(4) 0.036(3) 0.038(4) -0.003(3) -0.007(3) 0.001(3)
I2 0.0343(2) 0.0340(2) 0.0417(3) -0.0063(2) -0.00359(18) -0.00385(13)

loop_
_atom_type_symbol
_atom_type_description
_atom_type_scat_dispersion_real
_atom_type_scat_dispersion_imag
_atom_type_scat_source
C C 0.0181 0.0091 'International Tables Vol C Tables 4.2.6.8 and 6.1.1.4'
H H 0.0000 0.0000 'International Tables Vol C Tables 4.2.6.8 and 6.1.1.4'
B B 0.0090 0.0039 'International Tables Vol C Tables 4.2.6.8 and 6.1.1.4'
I I -0.3257 6.8362 'International Tables Vol C Tables 4.2.6.8 and 6.1.1.4'

loop_
_geom_angle_atom_site_label_1
_geom_angle_atom_site_label_2
_geom_angle_atom_site_label_3
_geom_angle
_geom_angle_publ_flag
C2 C1 B5 111.1(4) y
C2 C1 B4 112.9(4) y
B5 C1 B4 62.1(3) y
C2 C1 B6 62.2(3) y
B5 C1 B6 61.6(3) y
B4 C1 B6 114.3(5) y
C2 C1 B3 62.4(3) y
B5 C1 B3 113.4(4) y
B4 C1 B3 62.8(3) y
B6 C1 B3 115.2(5) y
C2 C1 H1C 120(2) n
B5 C1 H1C 119(2) n
B4 C1 H1C 118(2) n
B6 C1 H1C 117(2) n
B3 C1 H1C 119(2) n
C1 C2 B11 109.3(4) y
C1 C2 B7 109.3(4) y
B11 C2 B7 62.4(3) y
C1 C2 B6 60.7(3) y
B11 C2 B6 61.4(3) y
B7 C2 B6 112.5(5) y
C1 C2 B3 60.7(3) y
B11 C2 B3 112.9(4) y
B7 C2 B3 61.7(4) y
B6 C2 B3 112.6(4) y
C1 C2 H2 122.1 y
B11 C2 H2 119.5 n
B7 C2 H2 119.6 n
B6 C2 H2 119.0 n
B3 C2 H2 118.7 n
C1 B3 C2 56.9(3) y
C1 B3 B8 103.9(4) y
C2 B3 B8 104.7(4) y
C1 B3 B7 103.9(4) y
C2 B3 B7 58.7(3) y
B8 B3 B7 59.8(3) y
C1 B3 B4 58.3(3) y
C2 B3 B4 104.9(4) y
B8 B3 B4 60.3(3) y
B7 B3 B4 108.1(4) y
C1 B3 H3 125.3 n
C2 B3 H3 124.4 n
B8 B3 H3 123.2 n
B7 B3 H3 122.3 n
B4 B3 H3 121.9 n
C1 B4 B5 58.6(3) y
C1 B4 B8 103.4(4) y
B5 B4 B8 105.9(5) y
C1 B4 B3 58.9(3) y
B5 B4 B3 107.4(4) y
B8 B4 B3 58.9(3) y
C1 B4 B9 104.2(4) y
B5 B4 B9 58.8(3) y
B8 B4 B9 60.0(3) y
B3 B4 B9 107.7(4) y
C1 B4 H4 124.9 n
B5 B4 H4 122.5 n
B8 B4 H4 123.6 n
B3 B4 H4 121.6 n
B9 B4 H4 122.6 n
C1 B5 B9 106.8(4) y
C1 B5 B6 59.7(3) y
B9 B5 B6 110.3(5) y
C1 B5 B10 106.5(4) y
B9 B5 B10 61.0(3) y
B6 B5 B10 60.6(3) y
C1 B5 B4 59.3(3) y
B9 B5 B4 61.4(3) y
B6 B5 B4 110.3(4) y
B10 B5 B4 110.6(4) y
C1 B5 H5 123.9 n
B9 B5 H5 120.9 n
B6 B5 H5 120.1 n
B10 B5 H5 121.2 n
B4 B5 H5 119.9 n
C1 B6 C2 57.1(3) y
C1 B6 B5 58.6(3) y
C2 B6 B5 104.7(5) y
C1 B6 B10 105.0(5) y
C2 B6 B10 105.5(5) y
B5 B6 B10 59.8(4) y
C1 B6 B11 104.4(5) y
C2 B6 B11 58.8(3) y
B5 B6 B11 107.3(5) y
B10 B6 B11 60.1(3) y
C1 B6 H6 124.6 n
C2 B6 H6 124.2 n
B5 B6 H6 122.5 n
B10 B6 H6 122.6 n
B11 B6 H6 122.4 n
C2 B7 B8 104.9(4) y
C2 B7 B12 105.1(4) y
B8 B7 B12 60.2(3) y
C2 B7 B3 59.6(3) y
B8 B7 B3 59.2(3) y
B12 B7 B3 107.9(4) y
C2 B7 B11 58.5(3) y
B8 B7 B11 107.5(4) y
B12 B7 B11 59.8(3) y
B3 B7 B11 108.0(4) y
C2 B7 H7 124.2 n
B8 B7 H7 122.7 n
B12 B7 H7 122.2 n
B3 B7 H7 121.4 n
B11 B7 H7 121.8 n
B3 B8 B7 61.0(3) y
B3 B8 B4 60.8(3) y
B7 B8 B4 109.5(4) y
B3 B8 B12 109.6(4) y
B7 B8 B12 60.5(3) y
B4 B8 B12 108.7(5) y
B3 B8 B9 109.4(5) y
B7 B8 B9 108.9(5) y
B4 B8 B9 60.3(3) y
B12 B8 B9 60.0(3) y
B3 B8 I1 120.0(4) y
B7 B8 I1 121.8(4) y
B4 B8 I1 119.9(4) y
B12 B8 I1 122.3(4) y
B9 B8 I1 121.0(4) y
B5 B9 B10 59.8(3) y
B5 B9 B12 106.9(4) y
B10 B9 B12 59.5(3) y
B5 B9 B8 106.4(4) y
B10 B9 B8 107.2(4) y
B12 B9 B8 60.0(3) y
B5 B9 B4 59.7(3) y
B10 B9 B4 108.2(4) y
B12 B9 B4 108.2(4) y
B8 B9 B4 59.7(3) y
B5 B9 H9 122.7 n
B10 B9 H9 121.9 n
B12 B9 H9 121.9 n
B8 B9 H9 122.5 n
B4 B9 H9 121.4 n
B5 B10 B12 107.1(4) y
B5 B10 B6 59.6(3) y
B12 B10 B6 108.5(4) y
B5 B10 B11 107.0(4) y
B12 B10 B11 60.5(3) y
B6 B10 B11 60.0(3) y
B5 B10 B9 59.2(3) y
B12 B10 B9 60.4(3) y
B6 B10 B9 107.9(4) y
B11 B10 B9 108.6(4) y
B5 B10 H10 122.9 n
B12 B10 H10 121.4 n
B6 B10 H10 121.6 n
B11 B10 H10 121.6 n
B9 B10 H10 121.5 n
C2 B11 B6 59.8(3) y
C2 B11 B10 106.1(4) y
B6 B11 B10 59.9(3) y
C2 B11 B12 105.6(4) y
B6 B11 B12 107.7(5) y
B10 B11 B12 59.6(3) y
C2 B11 B7 59.0(3) y
B6 B11 B7 108.4(5) y
B10 B11 B7 107.8(4) y
B12 B11 B7 59.9(3) y
C2 B11 H11 123.5 n
B6 B11 H11 121.3 n
B10 B11 H11 122.3 n
B12 B11 H11 122.5 n
B7 B11 H11 121.5 n
B10 B12 B8 107.7(4) y
B10 B12 B9 60.0(3) y
B8 B12 B9 60.1(3) y
B10 B12 B11 59.9(3) y
B8 B12 B11 107.1(4) y
B9 B12 B11 107.8(4) y
B10 B12 B7 108.3(4) y
B8 B12 B7 59.3(3) y
B9 B12 B7 108.0(4) y
B11 B12 B7 60.3(3) y
B10 B12 H12 121.6 n
B8 B12 H12 122.3 n
B9 B12 H12 121.6 n
B11 B12 H12 122.0 n
B7 B12 H12 121.6 n
C12 C11 B15 110.8(4) y
C12 C11 B14 112.8(4) y
B15 C11 B14 62.4(3) y
C12 C11 B13 62.0(3) y
B15 C11 B13 112.9(4) y
B14 C11 B13 62.5(3) y
C12 C11 B16 61.7(3) y
B15 C11 B16 62.0(3) y
B14 C11 B16 114.9(5) y
B13 C11 B16 114.4(4) y
C12 C11 H11C 112(4) n
B15 C11 H11C 124(4) n
B14 C11 H11C 125(3) n
B13 C11 H11C 118(4) n
B16 C11 H11C 113(4) n
C11 C12 B17 108.7(4) y
C11 C12 B21 107.8(4) y
B17 C12 B21 62.4(3) y
C11 C12 B16 60.7(3) y
B17 C12 B16 112.0(5) y
B21 C12 B16 60.4(3) y
C11 C12 B13 60.4(3) y
B17 C12 B13 61.6(4) y
B21 C12 B13 112.1(4) y
B16 C12 B13 112.2(5) y
C11 C12 H12A 122.7 n
B17 C12 H12A 119.6 n
B21 C12 H12A 120.5 n
B16 C12 H12A 119.3 n
B13 C12 H12A 118.9 n
C11 B13 C12 57.6(3) y
C11 B13 B18 104.1(4) y
C12 B13 B18 105.5(4) y
C11 B13 B17 104.2(4) y
C12 B13 B17 58.6(3) y
B18 B13 B17 60.3(3) y
C11 B13 B14 58.7(3) y
C12 B13 B14 106.0(4) y
B18 B13 B14 59.9(3) y
B17 B13 B14 108.4(4) y
C11 B13 H13 125.0 n
C12 B13 H13 123.6 n
B18 B13 H13 123.0 n
B17 B13 H13 122.2 n
B14 B13 H13 121.6 n
C11 B14 B15 57.7(3) y
C11 B14 B18 103.7(5) y
B15 B14 B18 105.5(5) y
C11 B14 B13 58.8(3) y
B15 B14 B13 106.2(4) y
B18 B14 B13 59.3(3) y
C11 B14 B19 104.3(4) y
B15 B14 B19 59.0(3) y
B18 B14 B19 59.8(3) y
B13 B14 B19 107.6(4) y
C11 B14 H14 124.9 n
B15 B14 H14 123.3 n
B18 B14 H14 123.5 n
B13 B14 H14 121.9 n
B19 B14 H14 122.4 n
C11 B15 B20 107.9(4) y
C11 B15 B19 107.7(4) y
B20 B15 B19 61.9(3) y
C11 B15 B16 60.3(3) y
B20 B15 B16 61.0(3) y
B19 B15 B16 111.3(5) y
C11 B15 B14 59.9(3) y
B20 B15 B14 111.6(4) y
B19 B15 B14 61.2(3) y
B16 B15 B14 111.3(5) y
C11 B15 H15 123.1 n
B20 B15 H15 120.3 n
B19 B15 H15 120.4 n
B16 B15 H15 119.6 n
B14 B15 H15 119.5 n
C11 B16 C12 57.6(3) y
C11 B16 B21 104.8(5) y
C12 B16 B21 59.6(4) y
C11 B16 B15 57.7(3) y
C12 B16 B15 104.1(5) y
B21 B16 B15 106.0(5) y
C11 B16 B20 104.2(5) y
C12 B16 B20 106.1(5) y
B21 B16 B20 60.0(3) y
B15 B16 B20 58.8(3) y
C11 B16 H16 124.7 n
C12 B16 H16 123.5 n
B21 B16 H16 122.4 n
B15 B16 H16 123.8 n
B20 B16 H16 122.9 n
C12 B17 B22 106.2(4) y
C12 B17 B18 105.5(4) y
B22 B17 B18 60.0(3) y
C12 B17 B13 59.8(3) y
B22 B17 B13 108.0(4) y
B18 B17 B13 59.2(3) y
C12 B17 B21 59.0(3) y
B22 B17 B21 59.8(3) y
B18 B17 B21 107.0(4) y
B13 B17 B21 107.8(4) y
C12 B17 H17 123.4 n
B22 B17 H17 121.9 n
B18 B17 H17 122.8 n
B13 B17 H17 121.6 n
B21 B17 H17 122.0 n
B13 B18 B14 60.8(3) y
B13 B18 B19 109.5(5) y
B14 B18 B19 60.6(3) y
B13 B18 B17 60.5(3) y
B14 B18 B17 109.2(5) y
B19 B18 B17 108.7(5) y
B13 B18 B22 108.9(5) y
B14 B18 B22 109.2(5) y
B19 B18 B22 60.5(3) y
B17 B18 B22 59.9(3) y
B13 B18 I2 121.2(4) y
B14 B18 I2 119.7(4) y
B19 B18 I2 119.9(4) y
B17 B18 I2 122.7(4) y
B22 B18 I2 121.7(4) y
B15 B19 B18 105.8(4) y
B15 B19 B14 59.7(3) y
B18 B19 B14 59.6(3) y
B15 B19 B22 105.9(4) y
B18 B19 B22 59.9(3) y
B14 B19 B22 107.9(4) y
B15 B19 B20 58.6(3) y
B18 B19 B20 107.5(4) y
B14 B19 B20 107.7(4) y
B22 B19 B20 60.1(3) y
B15 B19 H19 123.6 n
B18 B19 H19 122.5 n
B14 B19 H19 121.5 n
B22 B19 H19 122.0 n
B20 B19 H19 122.0 n
B15 B20 B21 106.7(4) y
B15 B20 B16 60.2(3) y
B21 B20 B16 59.4(3) y
B15 B20 B19 59.5(3) y
B21 B20 B19 108.3(4) y
B16 B20 B19 108.8(4) y
B15 B20 B22 106.5(4) y
B21 B20 B22 60.2(3) y
B16 B20 B22 107.9(4) y
B19 B20 B22 59.9(3) y
B15 B20 H20 122.8 n
B21 B20 H20 122.1 n
B16 B20 H20 121.3 n
B19 B20 H20 121.3 n
B22 B20 H20 122.1 n
C12 B21 B16 60.0(3) y
C12 B21 B20 106.9(4) y
B16 B21 B20 60.6(3) y
C12 B21 B22 105.8(4) y
B16 B21 B22 109.4(5) y
B20 B21 B22 60.8(3) y
C12 B21 B17 58.6(3) y
B16 B21 B17 108.6(5) y
B20 B21 B17 108.5(4) y
B22 B21 B17 59.6(3) y
C12 B21 H21 123.6 n
B16 B21 H21 120.5 n
B20 B21 H21 121.3 n
B22 B21 H21 121.8 n
B17 B21 H21 121.8 n
B17 B22 B18 60.0(3) y
B17 B22 B21 60.6(3) y
B18 B22 B21 107.7(4) y
B17 B22 B19 108.2(4) y
B18 B22 B19 59.6(3) y
B21 B22 B19 107.4(4) y
B17 B22 B20 107.8(4) y
B18 B22 B20 107.2(4) y
B21 B22 B20 59.0(3) y
B19 B22 B20 60.0(3) y
B17 B22 H22 121.3 n
B18 B22 H22 122.1 n
B21 B22 H22 122.1 n
B19 B22 H22 121.9 n
B20 B22 H22 122.3 n

loop_
_geom_bond_atom_site_label_1
_geom_bond_atom_site_label_2
_geom_bond_distance
_geom_bond_publ_flag
C1 C2 1.654(8) y
C1 B5 1.698(8) y
C1 B4 1.711(8) y
C1 B6 1.718(9) y
C1 B3 1.723(8) y
C1 H1C 1.001(10) n
C2 B11 1.725(8) y
C2 B7 1.734(8) y
C2 B6 1.742(8) y
C2 B3 1.750(8) y
C2 H2 1.1200 n
B3 B8 1.755(9) y
B3 B7 1.787(8) y
B3 B4 1.788(8) y
B3 H3 1.1200 n
B4 B5 1.759(8) y
B4 B8 1.778(8) y
B4 B9 1.789(8) y
B4 H4 1.1200 n
B5 B9 1.743(8) y
B5 B6 1.750(9) y
B5 B10 1.754(8) y
B5 H5 1.1200 n
B6 B10 1.769(8) y
B6 B11 1.770(9) y
B6 H6 1.1200 n
B7 B8 1.766(8) y
B7 B12 1.787(8) y
B7 B11 1.792(8) y
B7 H7 1.1200 n
B8 B12 1.782(8) y
B8 B9 1.784(9) y
B8 I1 2.190(7) y
B9 B10 1.776(8) y
B9 B12 1.782(8) y
B9 H9 1.1200 n
B10 B12 1.767(8) y
B10 B11 1.772(8) y
B10 H10 1.1200 n
B11 B12 1.783(9) y
B11 H11 1.1200 n
B12 H12 1.1200 n
C11 C12 1.670(8) y
C11 B15 1.679(7) y
C11 B14 1.717(8) y
C11 B13 1.720(8) y
C11 B16 1.725(9) y
C11 H11C 0.999(10) n
C12 B17 1.727(8) y
C12 B21 1.733(8) y
C12 B16 1.741(9) y
C12 B13 1.747(8) y
C12 H12A 1.1200 n
B13 B18 1.756(9) y
B13 B17 1.779(8) y
B13 B14 1.784(8) y
B13 H13 1.1200 n
B14 B15 1.759(8) y
B14 B18 1.767(9) y
B14 B19 1.785(8) y
B14 H14 1.1200 n
B15 B20 1.730(8) y
B15 B19 1.746(8) y
B15 B16 1.754(9) y
B15 H15 1.1200 n
B16 B21 1.747(9) y
B16 B20 1.767(9) y
B16 H16 1.1200 n
B17 B22 1.775(8) y
B17 B18 1.776(8) y
B17 B21 1.792(8) y
B17 H17 1.1200 n
B18 B19 1.772(8) y
B18 B22 1.777(8) y
B18 I2 2.187(7) y
B19 B22 1.786(8) y
B19 B20 1.787(8) y
B19 H19 1.1200 n
B20 B21 1.756(8) y
B20 B22 1.789(9) y
B20 H20 1.1200 n
B21 B22 1.778(8) y
B21 H21 1.1200 n
B22 H22 1.1200 n
